data_4503165
loop_
_publ_author_name
'Volkringer, Christophe'
'Marrot, J\'er\^ome'
'F\'erey, G\'erard'
'Loiseau, Thierry'

_publ_section_title
;
 Hydrothermal Crystallization of Three Calcium-Based Hybrid Solids with
 2,6-Naphthalene- or 4,4&#x2032;-Biphenyl-Dicarboxylates
;
_journal_issue 2
_journal_name_full 'Crystal Growth &amp; Design'
_journal_page_first 685
_journal_paper_doi 10.1021/cg700685g
_journal_volume 8
_journal_year 2008
_chemical_formula_sum 'C12 H8 Ca2 O6'
_chemical_formula_weight 328.34
_chemical_name_systematic
;
 ?
;
_space_group_IT_number 14
_symmetry_space_group_name_Hall '-P 2ybc'
_symmetry_space_group_name_H-M 'P 1 21/c 1'
_atom_sites_solution_hydrogens geom
_atom_sites_solution_primary direct
_atom_sites_solution_secondary difmap
_audit_creation_method SHELXL-97
_cell_angle_alpha 90.00
_cell_angle_beta 95.954(3)
_cell_angle_gamma 90.00
_cell_formula_units_Z 2
_cell_length_a 12.627(2)
_cell_length_b 7.8053(13)
_cell_length_c 5.8555(10)
_cell_measurement_temperature 293(2)
_cell_volume 573.99(16)
_computing_structure_refinement 'SHELXL-97 (Sheldrick, 1997)'
_diffrn_ambient_temperature 293(2)
_diffrn_measured_fraction_theta_full 0.982
_diffrn_measured_fraction_theta_max 0.982
_diffrn_radiation_monochromator graphite
_diffrn_radiation_source 'fine-focus sealed tube'
_diffrn_radiation_type MoK\a
_diffrn_radiation_wavelength 0.71073
_diffrn_reflns_av_R_equivalents 0.0325
_diffrn_reflns_av_sigmaI/netI 0.0392
_diffrn_reflns_limit_h_max 16
_diffrn_reflns_limit_h_min -17
_diffrn_reflns_limit_k_max 11
_diffrn_reflns_limit_k_min -10
_diffrn_reflns_limit_l_max 8
_diffrn_reflns_limit_l_min -5
_diffrn_reflns_number 4287
_diffrn_reflns_theta_full 30.02
_diffrn_reflns_theta_max 30.02
_diffrn_reflns_theta_min 1.62
_exptl_absorpt_coefficient_mu 1.017
_exptl_crystal_density_diffrn 1.900
_exptl_crystal_density_method 'not measured'
_exptl_crystal_F_000 336
_refine_diff_density_max 0.688
_refine_diff_density_min -0.442
_refine_diff_density_rms 0.107
_refine_ls_extinction_method none
_refine_ls_goodness_of_fit_ref 1.033
_refine_ls_hydrogen_treatment mixed
_refine_ls_matrix_type full
_refine_ls_number_parameters 95
_refine_ls_number_reflns 1647
_refine_ls_number_restraints 0
_refine_ls_restrained_S_all 1.033
_refine_ls_R_factor_all 0.0454
_refine_ls_R_factor_gt 0.0376
_refine_ls_shift/su_max 0.000
_refine_ls_shift/su_mean 0.000
_refine_ls_structure_factor_coef Fsqd
_refine_ls_weighting_details 'calc w=1/[\s^2^(Fo^2^)+(0.0750P)^2^+0.1954P] where P=(Fo^2^+2Fc^2^)/3'
_refine_ls_weighting_scheme calc
_refine_ls_wR_factor_gt 0.1082
_refine_ls_wR_factor_ref 0.1151
_reflns_number_gt 1381
_reflns_number_total 1647
_reflns_threshold_expression >2sigma(I)
_cod_data_source_file cg700685g-file002.cif
_cod_data_source_block wx13
_cod_original_cell_volume 573.97(17)
_cod_database_code 4503165

loop_
_symmetry_equiv_pos_as_xyz
'x, y, z'
'-x, y+1/2, -z+1/2'
'-x, -y, -z'
'x, -y-1/2, z-1/2'

loop_
_atom_site_label
_atom_site_type_symbol
_atom_site_fract_x
_atom_site_fract_y
_atom_site_fract_z
_atom_site_U_iso_or_equiv
_atom_site_adp_type
_atom_site_occupancy
_atom_site_symmetry_multiplicity
_atom_site_calc_flag
_atom_site_refinement_flags
Ca1 Ca 0.45402(3) 0.88028(5) 0.22055(6) 0.01496(15) Uani 1 1 d .
O1 O 0.38767(10) 0.52800(19) 0.0735(2) 0.0183(3) Uani 1 1 d .
O2 O 0.44264(11) 1.16083(18) 0.0805(3) 0.0173(3) Uani 1 1 d .
H2 H 0.390(2) 1.204(4) 0.043(5) 0.032(8) Uiso 1 1 d .
O3 O 0.32354(11) 0.8418(2) -0.1332(3) 0.0214(3) Uani 1 1 d .
C1 C 0.19986(14) 0.5284(2) 0.0871(3) 0.0173(4) Uani 1 1 d .
C2 C 0.00876(15) 0.5428(3) 0.1071(3) 0.0180(4) Uani 1 1 d .
C3 C 0.31079(15) 0.5734(2) 0.1836(3) 0.0160(4) Uani 1 1 d .
C4 C 0.11492(15) 0.5776(3) 0.2005(4) 0.0195(4) Uani 1 1 d .
H4 H 0.1271 0.6344 0.3404 0.023 Uiso 1 1 calc R
C5 C 0.18156(16) 0.4413(3) -0.1268(4) 0.0223(4) Uani 1 1 d .
H5 H 0.2391 0.4069 -0.2029 0.027 Uiso 1 1 calc R
C6 C -0.07999(17) 0.5924(3) 0.2218(4) 0.0224(4) Uani 1 1 d .
H6 H -0.0691 0.6482 0.3626 0.027 Uiso 1 1 calc R

loop_
_atom_site_aniso_label
_atom_site_aniso_U_11
_atom_site_aniso_U_22
_atom_site_aniso_U_33
_atom_site_aniso_U_23
_atom_site_aniso_U_13
_atom_site_aniso_U_12
Ca1 0.0157(2) 0.0148(2) 0.0146(2) 0.00067(12) 0.00279(14) -0.00047(12)
O1 0.0145(6) 0.0239(7) 0.0170(6) 0.0016(5) 0.0037(5) 0.0024(5)
O2 0.0154(7) 0.0167(6) 0.0197(7) 0.0003(5) 0.0015(5) 0.0020(5)
O3 0.0152(6) 0.0254(7) 0.0235(7) 0.0070(6) 0.0009(5) -0.0001(5)
C1 0.0128(8) 0.0196(8) 0.0197(9) -0.0021(7) 0.0030(7) -0.0019(7)
C2 0.0132(8) 0.0216(9) 0.0194(9) -0.0024(7) 0.0022(7) -0.0012(7)
C3 0.0143(8) 0.0139(7) 0.0196(9) 0.0028(7) 0.0015(7) -0.0006(6)
C4 0.0147(9) 0.0234(9) 0.0202(10) -0.0042(7) 0.0016(7) -0.0022(7)
C5 0.0153(9) 0.0285(10) 0.0237(10) -0.0062(8) 0.0053(7) -0.0004(8)
C6 0.0167(9) 0.0331(11) 0.0177(10) -0.0092(8) 0.0038(7) -0.0026(8)

loop_
_atom_type_symbol
_atom_type_description
_atom_type_scat_dispersion_real
_atom_type_scat_dispersion_imag
_atom_type_scat_source
C C 0.0033 0.0016 'International Tables Vol C Tables 4.2.6.8 and 6.1.1.4'
O O 0.0106 0.0060 'International Tables Vol C Tables 4.2.6.8 and 6.1.1.4'
Ca Ca 0.2262 0.3064 'International Tables Vol C Tables 4.2.6.8 and 6.1.1.4'
H H 0.0000 0.0000 'International Tables Vol C Tables 4.2.6.8 and 6.1.1.4'

loop_
_geom_angle_atom_site_label_1
_geom_angle_atom_site_label_2
_geom_angle_atom_site_label_3
_geom_angle
_geom_angle_site_symmetry_1
_geom_angle_site_symmetry_3
O2 Ca1 O2 83.23(5) 3_675 .
O2 Ca1 O2 87.10(5) 3_675 2_645
O2 Ca1 O2 148.82(3) . 2_645
O2 Ca1 O1 164.13(5) 3_675 4_576
O2 Ca1 O1 90.47(5) . 4_576
O2 Ca1 O1 90.90(5) 2_645 4_576
O2 Ca1 O1 86.90(5) 3_675 2_655
O2 Ca1 O1 75.80(5) . 2_655
O2 Ca1 O1 74.12(5) 2_645 2_655
O1 Ca1 O1 77.42(5) 4_576 2_655
O2 Ca1 O3 74.40(5) 3_675 .
O2 Ca1 O3 79.20(5) . .
O2 Ca1 O3 126.35(5) 2_645 .
O1 Ca1 O3 118.79(5) 4_576 .
O1 Ca1 O3 150.31(5) 2_655 .
O2 Ca1 O3 125.71(5) 3_675 4_576
O2 Ca1 O3 136.30(5) . 4_576
O2 Ca1 O3 72.12(5) 2_645 4_576
O1 Ca1 O3 68.16(5) 4_576 4_576
O1 Ca1 O3 130.55(5) 2_655 4_576
O3 Ca1 O3 78.99(4) . 4_576
O2 Ca1 O1 79.40(5) 3_675 .
O2 Ca1 O1 139.37(5) . .
O2 Ca1 O1 66.46(4) 2_645 .
O1 Ca1 O1 114.14(5) 4_576 .
O1 Ca1 O1 138.68(4) 2_655 .
O3 Ca1 O1 60.86(4) . .
O3 Ca1 O1 46.32(4) 4_576 .
O2 Ca1 C3 102.55(5) 3_675 .
O2 Ca1 C3 135.16(5) . .
O2 Ca1 C3 75.90(5) 2_645 .
O1 Ca1 C3 92.20(5) 4_576 .
O1 Ca1 C3 148.01(5) 2_655 .
O3 Ca1 C3 60.56(5) . .
O3 Ca1 C3 24.66(5) 4_576 .
O1 Ca1 C3 24.56(4) . .
O2 Ca1 Ca1 41.78(4) 3_675 3_675
O2 Ca1 Ca1 41.44(4) . 3_675
O2 Ca1 Ca1 122.71(4) 2_645 3_675
O1 Ca1 Ca1 130.29(4) 4_576 3_675
O1 Ca1 Ca1 78.43(4) 2_655 3_675
O3 Ca1 Ca1 72.25(4) . 3_675
O3 Ca1 Ca1 150.95(4) 4_576 3_675
O1 Ca1 Ca1 112.75(3) . 3_675
C3 Ca1 Ca1 128.36(4) . 3_675
O2 Ca1 Ca1 41.38(3) 3_675 4_575
O2 Ca1 Ca1 104.57(4) . 4_575
O2 Ca1 Ca1 86.83(4) 2_645 4_575
O1 Ca1 Ca1 154.23(3) 4_576 4_575
O1 Ca1 Ca1 126.14(3) 2_655 4_575
O3 Ca1 Ca1 46.74(4) . 4_575
O3 Ca1 Ca1 86.79(4) 4_576 4_575
O1 Ca1 Ca1 42.19(3) . 4_575
C3 Ca1 Ca1 62.35(4) . 4_575
Ca1 Ca1 Ca1 70.653(14) 3_675 4_575
O2 Ca1 Ca1 126.34(4) 3_675 4_576
O2 Ca1 Ca1 144.82(4) . 4_576
O2 Ca1 Ca1 40.10(4) 2_645 4_576
O1 Ca1 Ca1 55.76(4) 4_576 4_576
O1 Ca1 Ca1 86.28(3) 2_655 4_576
O3 Ca1 Ca1 123.36(4) . 4_576
O3 Ca1 Ca1 45.12(3) 4_576 4_576
O1 Ca1 Ca1 71.73(3) . 4_576
C3 Ca1 Ca1 63.37(4) . 4_576
Ca1 Ca1 Ca1 160.637(12) 3_675 4_576
Ca1 Ca1 Ca1 110.43(2) 4_575 4_576
C3 O1 Ca1 134.60(12) . 4_575
C3 O1 Ca1 119.83(12) . 2_645
Ca1 O1 Ca1 102.58(5) 4_575 2_645
C3 O1 Ca1 78.59(10) . .
Ca1 O1 Ca1 82.05(4) 4_575 .
Ca1 O1 Ca1 95.70(4) 2_645 .
Ca1 O2 Ca1 96.77(5) 3_675 .
Ca1 O2 Ca1 98.52(5) 3_675 2_655
Ca1 O2 Ca1 119.43(6) . 2_655
Ca1 O2 H2 113(2) 3_675 .
Ca1 O2 H2 123(2) . .
Ca1 O2 H2 104(2) 2_655 .
C3 O3 Ca1 130.71(13) 4_575 .
C3 O3 Ca1 95.71(12) 4_575 4_575
Ca1 O3 Ca1 88.14(5) . 4_575
C4 C1 C5 119.71(17) . .
C4 C1 C3 119.92(17) . .
C5 C1 C3 120.31(17) . .
C2 C2 C6 119.3(2) 3_565 .
C2 C2 C4 119.0(2) 3_565 .
C6 C2 C4 121.73(18) . .
O3 C3 O1 122.92(17) 4_576 .
O3 C3 C1 118.55(18) 4_576 .
O1 C3 C1 118.51(17) . .
O3 C3 Ca1 59.63(10) 4_576 .
O1 C3 Ca1 76.84(10) . .
C1 C3 Ca1 138.53(12) . .
C1 C4 C2 120.90(18) . .
C1 C4 H4 119.6 . .
C2 C4 H4 119.6 . .
C6 C5 C1 120.58(19) 3_565 .
C6 C5 H5 119.7 3_565 .
C1 C5 H5 119.7 . .
C5 C6 C2 120.53(19) 3_565 .
C5 C6 H6 119.7 3_565 .
C2 C6 H6 119.7 . .

loop_
_geom_bond_atom_site_label_1
_geom_bond_atom_site_label_2
_geom_bond_distance
_geom_bond_site_symmetry_2
Ca1 O2 2.3219(16) 3_675
Ca1 O2 2.3374(15) .
Ca1 O2 2.3829(14) 2_645
Ca1 O1 2.4174(15) 4_576
Ca1 O1 2.5059(14) 2_655
Ca1 O3 2.5274(15) .
Ca1 O3 2.5973(16) 4_576
Ca1 O1 2.9756(16) .
Ca1 C3 2.9955(19) .
Ca1 Ca1 3.4835(8) 3_675
Ca1 Ca1 3.5648(6) 4_575
Ca1 Ca1 3.5648(6) 4_576
O1 C3 1.270(2) .
O1 Ca1 2.4174(15) 4_575
O1 Ca1 2.5059(14) 2_645
O2 Ca1 2.3219(16) 3_675
O2 Ca1 2.3829(14) 2_655
O2 H2 0.76(3) .
O3 C3 1.256(3) 4_575
O3 Ca1 2.5973(16) 4_575
C1 C4 1.373(3) .
C1 C5 1.423(3) .
C1 C3 1.497(3) .
C2 C2 1.418(4) 3_565
C2 C6 1.419(3) .
C2 C4 1.420(3) .
C3 O3 1.256(3) 4_576
C4 H4 0.9300 .
C5 C6 1.369(3) 3_565
C5 H5 0.9300 .
C6 C5 1.369(3) 3_565
C6 H6 0.9300 .
